data_1549414
loop_
_publ_author_name
'Shiro, Tomoya'
'Schuhmacher, Anne'
'Jackl, Moritz K.'
'Bode, Jeffrey W.'

_publ_section_title
;
 Facile synthesis of \a-aminoboronic acids from amines and potassium
 acyltrifluoroborates (KATs) <i>via</i> trifluoroborate-iminiums (TIMs).
;
_journal_issue 23
_journal_name_full 'Chemical science'
_journal_page_first 5191
_journal_page_last 5196
_journal_paper_doi 10.1039/c8sc01486h
_journal_volume 9
_journal_year 2018
_chemical_absolute_configuration ad
_chemical_formula_moiety 'C11 H12 B Br F3 N'
_chemical_formula_sum 'C11 H12 B Br F3 N'
_chemical_formula_weight 305.94
_space_group_crystal_system monoclinic
_space_group_IT_number 4
_space_group_name_Hall 'P 2yb'
_space_group_name_H-M_alt 'P 1 21 1'
_symmetry_space_group_name_Hall 'P 2yb'
_symmetry_space_group_name_H-M 'P 1 21 1'
_atom_sites_solution_hydrogens geom
_atom_sites_solution_primary direct
_audit_creation_date 2016-06-10
_audit_creation_method
;
Olex2 1.2
(compiled 2016.02.19 svn.r3266 for OlexSys, GUI svn.r5155)
;
_audit_update_record
;
2018-03-29 deposited with the CCDC.
2018-05-14 downloaded from the CCDC.
;
_cell_angle_alpha 90
_cell_angle_beta 90.442(3)
_cell_angle_gamma 90
_cell_formula_units_Z 4
_cell_length_a 9.1247(8)
_cell_length_b 11.1474(11)
_cell_length_c 11.9275(12)
_cell_measurement_reflns_used 9930
_cell_measurement_temperature 100.0(2)
_cell_measurement_theta_max 28.28
_cell_measurement_theta_min 2.50
_cell_volume 1213.2(2)
_computing_cell_refinement 'Bruker SAINT'
_computing_data_collection 'Bruker APEX2'
_computing_data_reduction 'Bruker SAINT'
_computing_molecular_graphics 'Olex2 (Dolomanov et al., 2009)'
_computing_publication_material 'Olex2 (Dolomanov et al., 2009)'
_computing_structure_refinement 'XL (Sheldrick, 2008)'
_computing_structure_solution 'XS (Sheldrick, 2008)'
_diffrn_ambient_temperature 100.0(2)
_diffrn_detector 'Bruker APEX2 area detector'
_diffrn_detector_area_resol_mean 8.33
_diffrn_detector_type 'CCD area detector'
_diffrn_measured_fraction_theta_full 0.999
_diffrn_measured_fraction_theta_max 0.999
_diffrn_measurement_device 'kappa-stage diffractometer'
_diffrn_measurement_device_type 'Bruker/Nonius Kappa Apex2'
_diffrn_measurement_method '\w and \f scans'
_diffrn_radiation_monochromator 'double mirror optics'
_diffrn_radiation_probe x-ray
_diffrn_radiation_type MoK\a
_diffrn_radiation_wavelength 0.71073
_diffrn_reflns_av_R_equivalents 0.0261
_diffrn_reflns_av_unetI/netI 0.0430
_diffrn_reflns_Laue_measured_fraction_full 0.999
_diffrn_reflns_Laue_measured_fraction_max 0.999
_diffrn_reflns_limit_h_max 12
_diffrn_reflns_limit_h_min -12
_diffrn_reflns_limit_k_max 14
_diffrn_reflns_limit_k_min -14
_diffrn_reflns_limit_l_max 15
_diffrn_reflns_limit_l_min -15
_diffrn_reflns_number 22040
_diffrn_reflns_point_group_measured_fraction_full 0.984
_diffrn_reflns_point_group_measured_fraction_max 0.981
_diffrn_reflns_theta_full 26.000
_diffrn_reflns_theta_max 28.291
_diffrn_reflns_theta_min 2.501
_diffrn_source 'microfocus sealed X-ray tube'
_diffrn_source_type 'Incoatec I\ms high brilliance'
_diffrn_standards_number 0
_exptl_absorpt_coefficient_mu 3.401
_exptl_absorpt_correction_T_max 0.7302
_exptl_absorpt_correction_T_min 0.5817
_exptl_absorpt_correction_type multi-scan
_exptl_absorpt_process_details
;
SADABS-2014/5 (Bruker,2014/5) was used for absorption correction.
wR2(int) was 0.1262 before and 0.0655 after correction.
The Ratio of minimum to maximum transmission is 0.7966.
The \l/2 correction factor is 0.00150.
;
_exptl_crystal_colour 'clear colourless'
_exptl_crystal_colour_lustre clear
_exptl_crystal_colour_primary colourless
_exptl_crystal_density_diffrn 1.675
_exptl_crystal_description plate
_exptl_crystal_F_000 608
_exptl_crystal_size_max 0.21
_exptl_crystal_size_mid 0.19
_exptl_crystal_size_min 0.03
_refine_diff_density_max 0.343
_refine_diff_density_min -0.263
_refine_diff_density_rms 0.047
_refine_ls_abs_structure_details
;
 Flack x determined using 2415 quotients [(I+)-(I-)]/[(I+)+(I-)]
 (Parsons, Flack and Wagner, Acta Cryst. B69 (2013) 249-259).
;
_refine_ls_abs_structure_Flack 0.017(3)
_refine_ls_extinction_method none
_refine_ls_goodness_of_fit_ref 0.908
_refine_ls_hydrogen_treatment constr
_refine_ls_matrix_type full
_refine_ls_number_parameters 335
_refine_ls_number_reflns 5908
_refine_ls_number_restraints 136
_refine_ls_restrained_S_all 0.918
_refine_ls_R_factor_all 0.0219
_refine_ls_R_factor_gt 0.0191
_refine_ls_shift/su_max 0.001
_refine_ls_shift/su_mean 0.000
_refine_ls_structure_factor_coef Fsqd
_refine_ls_weighting_details 'w=1/[\s^2^(Fo^2^)] where P=(Fo^2^+2Fc^2^)/3'
_refine_ls_weighting_scheme calc
_refine_ls_wR_factor_gt 0.0384
_refine_ls_wR_factor_ref 0.0389
_reflns_Friedel_coverage 0.871
_reflns_Friedel_fraction_full 0.967
_reflns_Friedel_fraction_max 0.962
_reflns_number_gt 5500
_reflns_number_total 5908
_reflns_threshold_expression 'I > 2\s(I)'
_cod_data_source_file c8sc01486h1.cif
_cod_data_source_block jb080616_1_1_0m
_cod_depositor_comments 'Adding full bibliography for 1549414--1549418.cif.'
_cod_database_code 1549414
_shelx_space_group_comment
;
The symmetry employed for this shelxl refinement is uniquely defined
by the following loop, which should always be used as a source of
symmetry information in preference to the above space-group names.
They are only intended as comments.
;
_shelx_estimated_absorpt_t_max 0.905
_shelx_estimated_absorpt_t_min 0.535
_olex2_refinement_description
;
1. Fixed Uiso
 At 1.2 times of:
  All C(H) groups, All C(H,H) groups
2. Restrained distances
 F2-B1 \\sim F2A-B1 \\sim F3-B1 \\sim F3A-B1 \\sim F1-B1 \\sim F1A-B1
 with sigma of 0.02
 F1-F2 \\sim F2-F3 \\sim F3-F1 \\sim F1A-F2A \\sim F2A-F3A \\sim F3A-F1A
 with sigma of 0.02
3. Rigid bond restraints
 F3, F2, F1, B1, F2A, F3A, F1A
 with sigma for 1-2 distances of 0.01 and sigma for 1-3 distances of 0.01
4. Uiso/Uaniso restraints and constraints
Uanis(F1) \\sim Ueq, Uanis(F1A) \\sim Ueq, Uanis(F2) \\sim Ueq, Uanis(F2A)
\\sim Ueq, Uanis(F3) \\sim Ueq, Uanis(F3A) \\sim Ueq: with sigma of 0.005 and
sigma for terminal atoms of 0.01
5. Rigid body (RIGU) restrains
 F3, F2, F1, B1, F2A, F3A, F1A, C7
 with sigma for 1-2 distances of 0.004 and sigma for 1-3 distances of 0.004
6. Others
 Sof(F2A)=Sof(F3A)=Sof(F1A)=1-FVAR(1)
 Sof(F3)=Sof(F2)=Sof(F1)=FVAR(1)
7.a Secondary CH2 refined with riding coordinates:
 C8(H8A,H8B), C19(H19A,H19B), C9(H9A,H9B), C22(H22A,H22B), C20(H20A,H20B),
 C11(H11A,H11B), C10(H10A,H10B), C21(H21A,H21B)
7.b Aromatic/amide H refined with riding coordinates:
 C5(H5), C13(H13), C6(H6), C17(H17), C14(H14), C3(H3), C16(H16), C2(H2)
;
_shelx_shelxl_version_number 2014/7
_olex2_date_sample_data_collection 2016-06-08
_olex2_date_sample_submission 2016-06-07
_olex2_submission_original_sample_id jb080616_1_1
_olex2_submission_special_instructions 'No special instructions were received'

loop_
_space_group_symop_operation_xyz
'x, y, z'
'-x, y+1/2, -z'

loop_
_atom_site_label
_atom_site_type_symbol
_atom_site_fract_x
_atom_site_fract_y
_atom_site_fract_z
_atom_site_U_iso_or_equiv
_atom_site_adp_type
_atom_site_occupancy
_atom_site_site_symmetry_order
_atom_site_calc_flag
_atom_site_refinement_flags_posn
_atom_site_refinement_flags_adp
_atom_site_refinement_flags_occupancy
_atom_site_disorder_assembly
_atom_site_disorder_group
Br1 Br 0.34975(3) -0.04069(2) 0.91328(2) 0.02278(7) Uani 1 1 d . . . . .
Br2 Br 0.11187(3) 0.49971(2) 0.09125(2) 0.02557(7) Uani 1 1 d . . . . .
F6 F 0.21144(15) 1.04147(12) 0.52052(12) 0.0215(3) Uani 1 1 d . . . . .
F4 F 0.04478(14) 0.91050(13) 0.44681(12) 0.0230(3) Uani 1 1 d . . . . .
F5 F 0.12771(15) 0.88569(13) 0.62669(12) 0.0201(3) Uani 1 1 d . . . . .
F3 F 0.322(4) 0.653(2) 0.6668(18) 0.024(3) Uani 0.38(4) 1 d D U P A 1
F2 F 0.421(3) 0.625(2) 0.8405(10) 0.036(3) Uani 0.38(4) 1 d D U P A 1
F1 F 0.467(2) 0.4924(14) 0.6997(16) 0.032(3) Uani 0.38(4) 1 d D U P A 1
N2 N 0.4316(2) 0.84047(17) 0.51579(17) 0.0147(4) Uani 1 1 d . . . . .
N1 N 0.08661(19) 0.52349(17) 0.78238(16) 0.0135(4) Uani 1 1 d . . . . .
C5 C 0.1916(2) 0.2607(2) 0.7493(2) 0.0138(5) Uani 1 1 d . . . . .
H5 H 0.1321 0.2766 0.6853 0.017 Uiso 1 1 calc R . . . .
C18 C 0.3020(2) 0.8361(2) 0.47253(19) 0.0125(5) Uani 1 1 d . . . . .
C15 C 0.2711(2) 0.7498(2) 0.3808(2) 0.0123(5) Uani 1 1 d . . . . .
C4 C 0.2463(2) 0.3554(2) 0.8135(2) 0.0129(5) Uani 1 1 d . . . . .
C13 C 0.1264(2) 0.5817(2) 0.3159(2) 0.0152(5) Uani 1 1 d . . . . .
H13 H 0.0604 0.5177 0.3304 0.018 Uiso 1 1 calc R . . . .
C8 C -0.0486(2) 0.4541(2) 0.81159(19) 0.0159(5) Uani 1 1 d . . . . .
H8A H -0.0425 0.4231 0.8893 0.019 Uiso 1 1 calc R . . . .
H8B H -0.0629 0.3857 0.7596 0.019 Uiso 1 1 calc R . . . .
C6 C 0.2242(2) 0.1425(2) 0.7791(2) 0.0156(5) Uani 1 1 d . . . . .
H6 H 0.1889 0.0775 0.7350 0.019 Uiso 1 1 calc R . . . .
C12 C 0.1804(2) 0.5999(2) 0.2091(2) 0.0143(5) Uani 1 1 d . . . . .
C19 C 0.5584(2) 0.7623(2) 0.4848(2) 0.0201(6) Uani 1 1 d . . . . .
H19A H 0.5827 0.7716 0.4045 0.024 Uiso 1 1 calc R . . . .
H19B H 0.5364 0.6769 0.4999 0.024 Uiso 1 1 calc R . . . .
C17 C 0.2817(2) 0.6889(2) 0.1861(2) 0.0167(5) Uani 1 1 d . . . . .
H17 H 0.3184 0.6989 0.1124 0.020 Uiso 1 1 calc R . . . .
C14 C 0.1701(2) 0.6582(2) 0.4013(2) 0.0143(5) Uani 1 1 d . . . . .
H14 H 0.1312 0.6484 0.4744 0.017 Uiso 1 1 calc R . . . .
C3 C 0.3351(2) 0.3314(2) 0.9067(2) 0.0148(5) Uani 1 1 d . . . . .
H3 H 0.3760 0.3961 0.9484 0.018 Uiso 1 1 calc R . . . .
C9 C -0.1725(3) 0.5447(2) 0.7994(2) 0.0234(6) Uani 1 1 d . . . . .
H9A H -0.2157 0.5421 0.7231 0.028 Uiso 1 1 calc R . . . .
H9B H -0.2505 0.5292 0.8548 0.028 Uiso 1 1 calc R . . . .
C22 C 0.4722(3) 0.9148(2) 0.6147(2) 0.0203(6) Uani 1 1 d . . . . .
H22A H 0.3909 0.9184 0.6691 0.024 Uiso 1 1 calc R . . . .
H22B H 0.4981 0.9975 0.5918 0.024 Uiso 1 1 calc R . . . .
C7 C 0.2195(2) 0.4839(2) 0.78269(18) 0.0149(5) Uani 1 1 d . U . . .
C16 C 0.3287(3) 0.7632(2) 0.2728(2) 0.0159(5) Uani 1 1 d . . . . .
H16 H 0.4001 0.8234 0.2588 0.019 Uiso 1 1 calc R . . . .
C2 C 0.3643(2) 0.2144(2) 0.9391(2) 0.0150(5) Uani 1 1 d . . . . .
H2 H 0.4208 0.1980 1.0045 0.018 Uiso 1 1 calc R . . . .
C20 C 0.6838(3) 0.8068(2) 0.5596(2) 0.0242(6) Uani 1 1 d . . . . .
H20A H 0.7381 0.8730 0.5233 0.029 Uiso 1 1 calc R . . . .
H20B H 0.7529 0.7411 0.5779 0.029 Uiso 1 1 calc R . . . .
C11 C 0.0461(3) 0.6517(2) 0.7609(2) 0.0207(5) Uani 1 1 d . . . . .
H11A H 0.0346 0.6675 0.6796 0.025 Uiso 1 1 calc R . . . .
H11B H 0.1206 0.7070 0.7924 0.025 Uiso 1 1 calc R . . . .
C10 C -0.0992(3) 0.6643(2) 0.8214(2) 0.0235(6) Uani 1 1 d . . . . .
H10A H -0.0839 0.6777 0.9026 0.028 Uiso 1 1 calc R . . . .
H10B H -0.1579 0.7312 0.7900 0.028 Uiso 1 1 calc R . . . .
C21 C 0.6038(3) 0.8506(2) 0.6644(2) 0.0200(6) Uani 1 1 d . . . . .
H21A H 0.5734 0.7826 0.7123 0.024 Uiso 1 1 calc R . . . .
H21B H 0.6658 0.9060 0.7090 0.024 Uiso 1 1 calc R . . . .
C1 C 0.3089(2) 0.1216(2) 0.8737(2) 0.0138(5) Uani 1 1 d . . . . .
B1 B 0.3607(3) 0.5701(3) 0.7508(3) 0.0236(7) Uani 1 1 d D U . . .
B2 B 0.1657(3) 0.9221(3) 0.5187(2) 0.0159(6) Uani 1 1 d . . . . .
F2A F 0.3820(15) 0.6489(9) 0.8445(7) 0.0335(16) Uani 0.62(4) 1 d D U P A 2
F3A F 0.330(2) 0.6357(14) 0.6557(9) 0.029(2) Uani 0.62(4) 1 d D U P A 2
F1A F 0.4835(9) 0.5014(9) 0.7381(19) 0.046(2) Uani 0.62(4) 1 d D U P A 2

loop_
_atom_site_aniso_label
_atom_site_aniso_U_11
_atom_site_aniso_U_22
_atom_site_aniso_U_33
_atom_site_aniso_U_23
_atom_site_aniso_U_13
_atom_site_aniso_U_12
Br1 0.03022(13) 0.01521(13) 0.02288(14) 0.00345(11) -0.00202(10) 0.00736(11)
Br2 0.03009(13) 0.02727(15) 0.01929(14) -0.01045(11) -0.00284(10) -0.00163(11)
F6 0.0259(8) 0.0119(7) 0.0267(9) -0.0006(6) 0.0023(6) 0.0026(6)
F4 0.0171(7) 0.0287(8) 0.0231(8) -0.0078(7) -0.0041(6) 0.0075(6)
F5 0.0236(7) 0.0190(8) 0.0178(8) 0.0026(6) 0.0065(6) 0.0071(6)
F3 0.017(4) 0.023(5) 0.033(5) 0.010(4) 0.003(4) 0.003(3)
F2 0.028(6) 0.049(6) 0.031(3) 0.005(3) -0.007(3) -0.021(4)
F1 0.020(4) 0.021(3) 0.056(6) 0.013(4) 0.015(4) 0.006(3)
N2 0.0162(10) 0.0111(10) 0.0167(11) -0.0023(8) 0.0025(8) -0.0007(8)
N1 0.0133(9) 0.0120(11) 0.0151(10) 0.0016(8) -0.0008(8) -0.0003(7)
C5 0.0133(11) 0.0150(12) 0.0129(13) 0.0015(10) -0.0010(9) 0.0007(9)
C18 0.0156(11) 0.0089(11) 0.0130(12) 0.0026(9) 0.0022(9) -0.0015(8)
C15 0.0101(10) 0.0112(12) 0.0155(13) -0.0009(9) 0.0011(9) 0.0030(8)
C4 0.0104(10) 0.0126(12) 0.0157(12) 0.0001(10) 0.0026(9) 0.0004(9)
C13 0.0123(11) 0.0143(12) 0.0190(13) -0.0001(10) 0.0005(9) -0.0022(9)
C8 0.0117(10) 0.0203(12) 0.0158(12) 0.0010(11) 0.0008(9) -0.0044(10)
C6 0.0157(11) 0.0156(12) 0.0156(13) -0.0022(10) 0.0009(10) 0.0008(9)
C12 0.0148(11) 0.0143(12) 0.0137(12) -0.0041(10) -0.0027(9) 0.0050(9)
C19 0.0124(11) 0.0206(14) 0.0273(16) -0.0075(12) 0.0028(11) 0.0025(10)
C17 0.0168(11) 0.0199(13) 0.0136(13) -0.0008(10) 0.0047(10) 0.0030(10)
C14 0.0128(10) 0.0176(13) 0.0125(12) 0.0004(10) 0.0023(9) 0.0000(9)
C3 0.0113(11) 0.0157(13) 0.0173(13) -0.0043(10) 0.0008(10) -0.0008(9)
C9 0.0155(12) 0.0284(15) 0.0263(15) -0.0011(12) 0.0011(11) 0.0042(11)
C22 0.0215(12) 0.0168(12) 0.0226(14) -0.0074(11) -0.0056(11) 0.0011(10)
C7 0.0143(10) 0.0166(14) 0.0138(11) -0.0012(10) -0.0019(8) 0.0017(9)
C16 0.0157(11) 0.0135(12) 0.0187(14) -0.0006(10) 0.0034(10) -0.0012(9)
C2 0.0117(11) 0.0201(13) 0.0131(13) 0.0012(10) -0.0009(9) 0.0030(9)
C20 0.0149(12) 0.0227(15) 0.0349(17) -0.0074(12) -0.0009(11) -0.0007(10)
C11 0.0189(12) 0.0152(12) 0.0281(15) 0.0049(11) 0.0001(11) 0.0031(10)
C10 0.0219(13) 0.0194(14) 0.0293(16) -0.0012(12) 0.0016(11) 0.0070(11)
C21 0.0180(12) 0.0161(13) 0.0257(15) -0.0039(11) -0.0046(11) -0.0013(10)
C1 0.0161(11) 0.0106(12) 0.0146(13) 0.0007(9) 0.0039(9) 0.0042(9)
B1 0.0137(13) 0.0164(15) 0.0408(19) 0.0102(13) -0.0016(12) -0.0027(11)
B2 0.0169(13) 0.0145(13) 0.0164(15) -0.0021(11) -0.0001(11) 0.0048(10)
F2A 0.024(4) 0.029(3) 0.048(2) 0.0043(17) -0.016(2) -0.014(2)
F3A 0.022(3) 0.031(4) 0.035(3) 0.013(3) 0.006(2) -0.004(3)
F1A 0.0122(17) 0.024(2) 0.101(7) 0.020(4) 0.007(3) -0.0002(16)

loop_
_atom_type_symbol
_atom_type_description
_atom_type_scat_dispersion_real
_atom_type_scat_dispersion_imag
_atom_type_scat_source
C C 0.0033 0.0016 'International Tables Vol C Tables 4.2.6.8 and 6.1.1.4'
H H 0.0000 0.0000 'International Tables Vol C Tables 4.2.6.8 and 6.1.1.4'
B B 0.0013 0.0007 'International Tables Vol C Tables 4.2.6.8 and 6.1.1.4'
Br Br -0.2901 2.4595 'International Tables Vol C Tables 4.2.6.8 and 6.1.1.4'
F F 0.0171 0.0103 'International Tables Vol C Tables 4.2.6.8 and 6.1.1.4'
N N 0.0061 0.0033 'International Tables Vol C Tables 4.2.6.8 and 6.1.1.4'

loop_
_geom_angle_atom_site_label_1
_geom_angle_atom_site_label_2
_geom_angle_atom_site_label_3
_geom_angle
C18 N2 C19 126.0(2)
C18 N2 C22 124.21(19)
C22 N2 C19 109.38(17)
C7 N1 C8 126.7(2)
C7 N1 C11 123.9(2)
C11 N1 C8 109.25(18)
C4 C5 H5 120.0
C4 C5 C6 120.0(2)
C6 C5 H5 120.0
N2 C18 C15 119.3(2)
N2 C18 B2 122.1(2)
C15 C18 B2 118.60(19)
C14 C15 C18 117.8(2)
C14 C15 C16 119.4(2)
C16 C15 C18 122.5(2)
C5 C4 C3 119.7(2)
C5 C4 C7 122.2(2)
C3 C4 C7 118.1(2)
C12 C13 H13 120.5
C12 C13 C14 118.9(2)
C14 C13 H13 120.5
N1 C8 H8A 110.9
N1 C8 H8B 110.9
N1 C8 C9 104.3(2)
H8A C8 H8B 108.9
C9 C8 H8A 110.9
C9 C8 H8B 110.9
C5 C6 H6 120.6
C1 C6 C5 118.9(2)
C1 C6 H6 120.6
C13 C12 Br2 118.54(18)
C17 C12 Br2 119.43(18)
C17 C12 C13 122.0(2)
N2 C19 H19A 110.9
N2 C19 H19B 110.9
N2 C19 C20 104.10(19)
H19A C19 H19B 109.0
C20 C19 H19A 110.9
C20 C19 H19B 110.9
C12 C17 H17 120.6
C12 C17 C16 118.8(2)
C16 C17 H17 120.6
C15 C14 H14 119.8
C13 C14 C15 120.5(2)
C13 C14 H14 119.8
C4 C3 H3 119.6
C2 C3 C4 120.7(2)
C2 C3 H3 119.6
C8 C9 H9A 111.0
C8 C9 H9B 111.0
H9A C9 H9B 109.0
C10 C9 C8 103.96(19)
C10 C9 H9A 111.0
C10 C9 H9B 111.0
N2 C22 H22A 111.0
N2 C22 H22B 111.0
N2 C22 C21 103.85(19)
H22A C22 H22B 109.0
C21 C22 H22A 111.0
C21 C22 H22B 111.0
N1 C7 C4 118.6(2)
N1 C7 B1 122.3(2)
C4 C7 B1 119.10(18)
C15 C16 H16 119.9
C17 C16 C15 120.2(2)
C17 C16 H16 119.9
C3 C2 H2 120.8
C3 C2 C1 118.5(2)
C1 C2 H2 120.8
C19 C20 H20A 111.2
C19 C20 H20B 111.2
C19 C20 C21 102.71(19)
H20A C20 H20B 109.1
C21 C20 H20A 111.2
C21 C20 H20B 111.2
N1 C11 H11A 111.2
N1 C11 H11B 111.2
N1 C11 C10 102.84(19)
H11A C11 H11B 109.1
C10 C11 H11A 111.2
C10 C11 H11B 111.2
C9 C10 C11 102.8(2)
C9 C10 H10A 111.2
C9 C10 H10B 111.2
C11 C10 H10A 111.2
C11 C10 H10B 111.2
H10A C10 H10B 109.1
C22 C21 C20 102.3(2)
C22 C21 H21A 111.3
C22 C21 H21B 111.3
C20 C21 H21A 111.3
C20 C21 H21B 111.3
H21A C21 H21B 109.2
C6 C1 Br1 117.97(18)
C6 C1 C2 122.2(2)
C2 C1 Br1 119.88(18)
F3 B1 F1 105.3(11)
F3 B1 C7 110.7(15)
F2 B1 F3 111.4(12)
F2 B1 F1 109.6(7)
F2 B1 C7 113.3(7)
F1 B1 C7 106.0(8)
F2A B1 C7 106.1(5)
F3A B1 C7 110.0(9)
F3A B1 F2A 110.0(7)
F1A B1 C7 109.9(5)
F1A B1 F2A 108.9(5)
F1A B1 F3A 111.7(9)
F6 B2 F4 109.4(2)
F6 B2 F5 109.8(2)
F6 B2 C18 109.24(19)
F4 B2 C18 109.4(2)
F5 B2 F4 109.8(2)
F5 B2 C18 109.2(2)

loop_
_geom_bond_atom_site_label_1
_geom_bond_atom_site_label_2
_geom_bond_distance
Br1 C1 1.906(2)
Br2 C12 1.898(2)
F6 B2 1.395(3)
F4 B2 1.398(3)
F5 B2 1.396(3)
F3 B1 1.409(14)
F2 B1 1.348(11)
F1 B1 1.439(10)
N2 C18 1.287(3)
N2 C19 1.497(3)
N2 C22 1.486(3)
N1 C8 1.500(3)
N1 C7 1.291(3)
N1 C11 1.498(3)
C5 H5 0.9500
C5 C4 1.394(3)
C5 C6 1.397(3)
C18 C15 1.483(3)
C18 B2 1.667(3)
C15 C14 1.398(3)
C15 C16 1.403(3)
C4 C3 1.397(3)
C4 C7 1.498(3)
C13 H13 0.9500
C13 C12 1.384(3)
C13 C14 1.384(3)
C8 H8A 0.9900
C8 H8B 0.9900
C8 C9 1.523(3)
C6 H6 0.9500
C6 C1 1.382(3)
C12 C17 1.384(3)
C19 H19A 0.9900
C19 H19B 0.9900
C19 C20 1.528(3)
C17 H17 0.9500
C17 C16 1.390(3)
C14 H14 0.9500
C3 H3 0.9500
C3 C2 1.386(3)
C9 H9A 0.9900
C9 H9B 0.9900
C9 C10 1.513(4)
C22 H22A 0.9900
C22 H22B 0.9900
C22 C21 1.514(3)
C7 B1 1.654(3)
C16 H16 0.9500
C2 H2 0.9500
C2 C1 1.388(3)
C20 H20A 0.9900
C20 H20B 0.9900
C20 C21 1.533(4)
C11 H11A 0.9900
C11 H11B 0.9900
C11 C10 1.520(3)
C10 H10A 0.9900
C10 H10B 0.9900
C21 H21A 0.9900
C21 H21B 0.9900
B1 F2A 1.434(8)
B1 F3A 1.377(9)
B1 F1A 1.367(8)

loop_
_geom_torsion_atom_site_label_1
_geom_torsion_atom_site_label_2
_geom_torsion_atom_site_label_3
_geom_torsion_atom_site_label_4
_geom_torsion
Br2 C12 C17 C16 178.69(17)
N2 C18 C15 C14 115.6(2)
N2 C18 C15 C16 -70.2(3)
N2 C18 B2 F6 52.1(3)
N2 C18 B2 F4 171.8(2)
N2 C18 B2 F5 -68.0(3)
N2 C19 C20 C21 30.6(3)
N2 C22 C21 C20 37.0(2)
N1 C8 C9 C10 -27.1(2)
N1 C7 B1 F3 -34.9(12)
N1 C7 B1 F2 91.1(14)
N1 C7 B1 F1 -148.6(9)
N1 C7 B1 F2A 73.3(6)
N1 C7 B1 F3A -45.7(8)
N1 C7 B1 F1A -169.2(10)
N1 C11 C10 C9 -37.7(3)
C5 C4 C3 C2 -2.9(3)
C5 C4 C7 N1 63.7(3)
C5 C4 C7 B1 -116.6(3)
C5 C6 C1 Br1 179.25(16)
C5 C6 C1 C2 -0.9(3)
C18 N2 C19 C20 179.1(2)
C18 N2 C22 C21 154.9(2)
C18 C15 C14 C13 174.0(2)
C18 C15 C16 C17 -171.7(2)
C15 C18 B2 F6 -129.5(2)
C15 C18 B2 F4 -9.9(3)
C15 C18 B2 F5 110.3(2)
C4 C5 C6 C1 1.1(3)
C4 C3 C2 C1 3.0(3)
C4 C7 B1 F3 145.3(12)
C4 C7 B1 F2 -88.7(14)
C4 C7 B1 F1 31.6(10)
C4 C7 B1 F2A -106.5(6)
C4 C7 B1 F3A 134.5(8)
C4 C7 B1 F1A 11.1(10)
C13 C12 C17 C16 -1.0(3)
C8 N1 C7 C4 0.8(3)
C8 N1 C7 B1 -178.9(2)
C8 N1 C11 C10 21.3(3)
C8 C9 C10 C11 40.5(3)
C6 C5 C4 C3 0.8(3)
C6 C5 C4 C7 177.5(2)
C12 C13 C14 C15 -2.2(3)
C12 C17 C16 C15 -1.6(3)
C19 N2 C18 C15 -2.1(3)
C19 N2 C18 B2 176.2(2)
C19 N2 C22 C21 -18.3(3)
C19 C20 C21 C22 -41.9(3)
C14 C15 C16 C17 2.3(3)
C14 C13 C12 Br2 -176.77(17)
C14 C13 C12 C17 3.0(3)
C3 C4 C7 N1 -119.5(2)
C3 C4 C7 B1 60.2(3)
C3 C2 C1 Br1 178.70(16)
C3 C2 C1 C6 -1.1(3)
C22 N2 C18 C15 -174.1(2)
C22 N2 C18 B2 4.2(3)
C22 N2 C19 C20 -7.9(3)
C7 N1 C8 C9 178.9(2)
C7 N1 C11 C10 -154.3(2)
C7 C4 C3 C2 -179.8(2)
C16 C15 C14 C13 -0.4(3)
C11 N1 C8 C9 3.4(2)
C11 N1 C7 C4 175.7(2)
C11 N1 C7 B1 -4.1(4)
B2 C18 C15 C14 -62.7(3)
B2 C18 C15 C16 111.4(2)
